data_7222343
loop_
_publ_author_name
'Alapour, Saba'
'Ramjugernath, Deresh'
'Koorbanally, Neil'

_publ_section_title
;
 Copper-Catalysed Cross-Coupling Affected by the Smiles Rearrangement: A
 New Chapter on Diversifying the Synthesis of Chiral Fluorinated
 1,4-Benzoxazine Derivatives
;
_journal_name_full 'RSC Adv.'
_journal_paper_doi 10.1039/C5RA18897K
_journal_year 2015
_chemical_absolute_configuration unk
_chemical_formula_moiety 'C14 H19 Br N O3'
_chemical_formula_sum 'C14 H19 Br N O3'
_chemical_formula_weight 329.21
_chemical_name_systematic
;
 ?
;
_space_group_IT_number 5
_symmetry_cell_setting monoclinic
_symmetry_Int_Tables_number 5
_symmetry_space_group_name_Hall 'C 2y'
_symmetry_space_group_name_H-M 'C 1 2 1'
_atom_sites_solution_hydrogens geom
_atom_sites_solution_primary 'iterative - e.g. charge flipping method'
_atom_sites_solution_secondary 'iterative - e.g. charge flipping method'
_audit_conform_dict_location ftp://ftp.iucr.org/pub/cif_core.dic
_audit_conform_dict_name cif_core.dic
_audit_conform_dict_version 2.4.3
_audit_creation_date 2015-06-26T11:25:26-00:00
_audit_creation_method 'WinGX routine CIF_UPDATE'
_audit_update_record
;
2015-06-30 deposited with the CCDC.
2015-09-25 downloaded from the CCDC.
;
_cell_angle_alpha 90
_cell_angle_beta 105.153(7)
_cell_angle_gamma 90
_cell_formula_units_Z 4
_cell_length_a 23.738(2)
_cell_length_b 5.1422(4)
_cell_length_c 12.9446(11)
_cell_measurement_reflns_used 13144
_cell_measurement_temperature 173(2)
_cell_measurement_theta_max 28.76
_cell_measurement_theta_min 1.63
_cell_measurement_wavelength 0.71073
_cell_volume 1525.2(2)
_computing_cell_refinement 'SAINT-plus (Bruker, 2012)'
_computing_data_collection 'APEX2 (Bruker, 2012)'
_computing_data_reduction 'SAINT-Plus and XPREP (Bruker, 2012)'
_computing_molecular_graphics 'ORTEP3 (Farrugia, 2012)'
_computing_publication_material 'WinGX (Farrugia, 2012)'
_computing_structure_refinement 'SHELXL-2013 (Sheldrick, 2013)'
_computing_structure_solution 'SHELXS-97 (Sheldrick, 2008)'
_diffrn_ambient_temperature 173(2)
_diffrn_measured_fraction_theta_full 0.999
_diffrn_measured_fraction_theta_max 0.992
_diffrn_measurement_device_type 'Bruker Smart ApexII CCD'
_diffrn_measurement_method '\f and \w scans'
_diffrn_radiation_probe x-ray
_diffrn_radiation_type MoK\a
_diffrn_radiation_wavelength 0.71073
_diffrn_reflns_av_R_equivalents 0.0845
_diffrn_reflns_av_unetI/netI 0.0748
_diffrn_reflns_Laue_measured_fraction_full 0.999
_diffrn_reflns_Laue_measured_fraction_max 0.992
_diffrn_reflns_limit_h_max 32
_diffrn_reflns_limit_h_min -31
_diffrn_reflns_limit_k_max 6
_diffrn_reflns_limit_k_min -6
_diffrn_reflns_limit_l_max 17
_diffrn_reflns_limit_l_min -17
_diffrn_reflns_number 13144
_diffrn_reflns_point_group_measured_fraction_full 0.999
_diffrn_reflns_point_group_measured_fraction_max 0.992
_diffrn_reflns_theta_full 25.242
_diffrn_reflns_theta_max 28.758
_diffrn_reflns_theta_min 1.63
_diffrn_source 'fine-focus sealed tube'
_diffrn_standards_number 0
_exptl_absorpt_coefficient_mu 2.699
_exptl_absorpt_correction_T_max 0.743
_exptl_absorpt_correction_T_min 0.429
_exptl_absorpt_correction_type multi-scan
_exptl_absorpt_process_details 'SADABS (Bruker, 2012)'
_exptl_crystal_density_diffrn 1.434
_exptl_crystal_density_method 'not measured'
_exptl_crystal_description block
_exptl_crystal_F_000 676
_exptl_crystal_size_max 0.31
_exptl_crystal_size_mid 0.18
_exptl_crystal_size_min 0.11
_refine_diff_density_max 2.399
_refine_diff_density_min -1.199
_refine_diff_density_rms 0.156
_refine_ls_abs_structure_details
;
 Refined as an inversion twin.
;
_refine_ls_abs_structure_Flack 0.08(3)
_refine_ls_extinction_method none
_refine_ls_goodness_of_fit_ref 1.065
_refine_ls_hydrogen_treatment constr
_refine_ls_matrix_type full
_refine_ls_number_constraints 0
_refine_ls_number_parameters 177
_refine_ls_number_reflns 3751
_refine_ls_number_restraints 1
_refine_ls_restrained_S_all 1.065
_refine_ls_R_factor_all 0.0861
_refine_ls_R_factor_gt 0.0667
_refine_ls_shift/su_max 0
_refine_ls_shift/su_mean 0
_refine_ls_structure_factor_coef Fsqd
_refine_ls_weighting_details 'w=1/[\s^2^(Fo^2^)+(0.0815P)^2^+13.4737P] where P=(Fo^2^+2Fc^2^)/3'
_refine_ls_weighting_scheme calc
_refine_ls_wR_factor_gt 0.1685
_refine_ls_wR_factor_ref 0.1815
_reflns_Friedel_coverage 0.804
_reflns_Friedel_fraction_full 0.999
_reflns_Friedel_fraction_max 0.991
_reflns_number_gt 3103
_reflns_number_total 3751
_reflns_threshold_expression 'I > 2\s(I)'
_cod_data_source_file c5ra18897k2.cif
_cod_data_source_block shelx
_cod_original_sg_symbol_H-M 'C 2'
_cod_database_code 7222343
_shelx_estimated_absorpt_t_min 0.488
_shelx_estimated_absorpt_t_max 0.756

loop_
_symmetry_equiv_pos_as_xyz
'x, y, z'
'-x, y, -z'
'x+1/2, y+1/2, z'
'-x+1/2, y+1/2, -z'

loop_
_atom_site_label
_atom_site_type_symbol
_atom_site_fract_x
_atom_site_fract_y
_atom_site_fract_z
_atom_site_U_iso_or_equiv
_atom_site_adp_type
_atom_site_occupancy
_atom_site_site_symmetry_order
_atom_site_calc_flag
_atom_site_refinement_flags_posn
_atom_site_refinement_flags_adp
C1 C 0.3309(4) 0.6186(18) 0.4335(7) 0.0216(17) Uani 1 1 d . .
C2 C 0.2792(4) 0.476(2) 0.4133(7) 0.0247(17) Uani 1 1 d . .
H2 H 0.2748 0.344 0.4618 0.03 Uiso 1 1 calc R U
C3 C 0.2341(4) 0.526(2) 0.3232(7) 0.0260(18) Uani 1 1 d . .
H3 H 0.1993 0.4266 0.3101 0.031 Uiso 1 1 calc R U
C4 C 0.2393(4) 0.722(2) 0.2514(7) 0.0257(19) Uani 1 1 d . .
H4 H 0.2082 0.7564 0.19 0.031 Uiso 1 1 calc R U
C5 C 0.2907(4) 0.8657(18) 0.2710(7) 0.0247(19) Uani 1 1 d . .
H5 H 0.2949 0.9998 0.2231 0.03 Uiso 1 1 calc R U
C6 C 0.3354(4) 0.8124(17) 0.3600(6) 0.0211(17) Uani 1 1 d . .
C7 C 0.3690(4) 0.4323(18) 0.6044(7) 0.023(2) Uani 1 1 d . .
H7 H 0.3349 0.3379 0.6062 0.028 Uiso 1 1 calc R U
C8 C 0.4268(4) 0.4479(16) 0.6934(6) 0.0200(19) Uani 1 1 d . .
H8 H 0.4405 0.6325 0.699 0.024 Uiso 1 1 calc R U
C9 C 0.4737(4) 0.282(2) 0.6684(7) 0.028(2) Uani 1 1 d . .
H9A H 0.5093 0.2939 0.7271 0.042 Uiso 1 1 calc R U
H9B H 0.4818 0.3423 0.602 0.042 Uiso 1 1 calc R U
H9C H 0.4606 0.1003 0.6599 0.042 Uiso 1 1 calc R U
C10 C 0.4021(4) 0.5587(16) 0.8573(7) 0.0201(19) Uani 1 1 d . .
C11 C 0.3792(4) 0.6150(18) 1.0318(7) 0.0224(18) Uani 1 1 d . .
C12 C 0.4333(5) 0.768(2) 1.0811(7) 0.030(2) Uani 1 1 d . .
H12A H 0.4673 0.6528 1.096 0.045 Uiso 1 1 calc R U
H12B H 0.4298 0.8473 1.1481 0.045 Uiso 1 1 calc R U
H12C H 0.4381 0.9054 1.0315 0.045 Uiso 1 1 calc R U
C13 C 0.3661(5) 0.4209(18) 1.1087(8) 0.029(2) Uani 1 1 d . .
H13A H 0.329 0.334 1.0758 0.043 Uiso 1 1 calc R U
H13B H 0.3633 0.5103 1.174 0.043 Uiso 1 1 calc R U
H13C H 0.3975 0.2914 1.1266 0.043 Uiso 1 1 calc R U
C14 C 0.3251(4) 0.7849(19) 0.9870(7) 0.027(2) Uani 1 1 d . .
H14A H 0.3344 0.9187 0.9401 0.04 Uiso 1 1 calc R U
H14B H 0.3134 0.8682 1.0462 0.04 Uiso 1 1 calc R U
H14C H 0.2931 0.6762 0.9461 0.04 Uiso 1 1 calc R U
N1 N 0.4163(4) 0.3740(15) 0.7956(5) 0.0225(16) Uani 1 1 d . .
H1 H 0.4192 0.2105 0.8164 0.027 Uiso 1 1 calc R U
O1 O 0.3776(3) 0.5887(13) 0.5194(5) 0.0232(13) Uani 1 1 d . .
O2 O 0.4000(3) 0.7922(12) 0.8385(5) 0.0243(14) Uani 1 1 d . .
O3 O 0.3896(3) 0.4501(11) 0.9447(4) 0.0223(14) Uani 1 1 d . .
Br1 Br 0.40623(4) 1.0016(2) 0.38202(6) 0.0311(3) Uani 1 1 d . .

loop_
_atom_site_aniso_label
_atom_site_aniso_U_11
_atom_site_aniso_U_22
_atom_site_aniso_U_33
_atom_site_aniso_U_23
_atom_site_aniso_U_13
_atom_site_aniso_U_12
C1 0.032(5) 0.018(4) 0.017(4) -0.001(3) 0.011(3) 0.001(3)
C2 0.032(4) 0.014(4) 0.029(4) -0.004(4) 0.010(3) 0.001(4)
C3 0.030(4) 0.016(5) 0.032(4) -0.005(4) 0.007(3) 0.001(4)
C4 0.032(5) 0.024(5) 0.017(4) -0.004(3) -0.001(3) 0.006(4)
C5 0.048(6) 0.015(4) 0.012(4) 0.001(3) 0.010(4) 0.005(4)
C6 0.036(5) 0.014(4) 0.014(4) 0.000(3) 0.008(3) -0.004(3)
C7 0.023(4) 0.029(6) 0.020(4) 0.009(3) 0.010(3) 0.000(3)
C8 0.033(4) 0.017(5) 0.013(3) 0.001(3) 0.010(3) -0.001(3)
C9 0.039(5) 0.032(5) 0.016(4) -0.006(4) 0.011(4) 0.005(4)
C10 0.025(4) 0.018(5) 0.018(4) 0.000(3) 0.006(3) -0.002(3)
C11 0.045(5) 0.012(4) 0.014(4) -0.004(3) 0.015(4) 0.003(4)
C12 0.046(6) 0.025(5) 0.018(4) -0.004(4) 0.007(4) 0.004(4)
C13 0.053(6) 0.015(4) 0.022(4) -0.004(3) 0.016(4) 0.001(4)
C14 0.042(5) 0.018(5) 0.020(4) -0.001(3) 0.011(4) 0.003(4)
N1 0.046(5) 0.014(4) 0.011(3) 0.003(3) 0.014(3) 0.003(3)
O1 0.029(3) 0.022(3) 0.021(3) 0.009(2) 0.011(2) -0.001(2)
O2 0.044(4) 0.012(3) 0.021(3) 0.003(2) 0.014(3) 0.003(3)
O3 0.042(3) 0.014(4) 0.016(2) 0.002(2) 0.015(2) 0.000(2)
Br1 0.0403(5) 0.0324(5) 0.0225(4) 0.0052(5) 0.0117(3) -0.0106(5)

loop_
_atom_type_symbol
_atom_type_description
_atom_type_scat_dispersion_real
_atom_type_scat_dispersion_imag
_atom_type_scat_source
C C 0.0033 0.0016 'International Tables Vol C Tables 4.2.6.8 and 6.1.1.4'
H H 0 0 'International Tables Vol C Tables 4.2.6.8 and 6.1.1.4'
N N 0.0061 0.0033 'International Tables Vol C Tables 4.2.6.8 and 6.1.1.4'
O O 0.0106 0.006 'International Tables Vol C Tables 4.2.6.8 and 6.1.1.4'
Br Br -0.2901 2.4595 'International Tables Vol C Tables 4.2.6.8 and 6.1.1.4'

loop_
_geom_angle_atom_site_label_1
_geom_angle_atom_site_label_2
_geom_angle_atom_site_label_3
_geom_angle
O1 C1 C2 125.8(8)
O1 C1 C6 116.5(8)
C2 C1 C6 117.7(8)
C3 C2 C1 120.6(10)
C3 C2 H2 119.7
C1 C2 H2 119.7
C2 C3 C4 120.8(9)
C2 C3 H3 119.6
C4 C3 H3 119.6
C5 C4 C3 119.1(8)
C5 C4 H4 120.4
C3 C4 H4 120.4
C6 C5 C4 119.6(9)
C6 C5 H5 120.2
C4 C5 H5 120.2
C5 C6 C1 122.2(9)
C5 C6 Br1 118.8(7)
C1 C6 Br1 119.0(7)
O1 C7 C8 105.6(7)
O1 C7 H7 127.2
C8 C7 H7 127.2
N1 C8 C9 111.0(7)
N1 C8 C7 109.5(7)
C9 C8 C7 111.9(7)
N1 C8 H8 108.1
C9 C8 H8 108.1
C7 C8 H8 108.1
C8 C9 H9A 109.5
C8 C9 H9B 109.5
H9A C9 H9B 109.5
C8 C9 H9C 109.5
H9A C9 H9C 109.5
H9B C9 H9C 109.5
O2 C10 N1 125.6(8)
O2 C10 O3 124.1(8)
N1 C10 O3 110.3(7)
O3 C11 C13 103.3(7)
O3 C11 C12 109.3(8)
C13 C11 C12 111.8(8)
O3 C11 C14 109.1(7)
C13 C11 C14 109.4(8)
C12 C11 C14 113.5(8)
C11 C12 H12A 109.5
C11 C12 H12B 109.5
H12A C12 H12B 109.5
C11 C12 H12C 109.5
H12A C12 H12C 109.5
H12B C12 H12C 109.5
C11 C13 H13A 109.5
C11 C13 H13B 109.5
H13A C13 H13B 109.5
C11 C13 H13C 109.5
H13A C13 H13C 109.5
H13B C13 H13C 109.5
C11 C14 H14A 109.5
C11 C14 H14B 109.5
H14A C14 H14B 109.5
C11 C14 H14C 109.5
H14A C14 H14C 109.5
H14B C14 H14C 109.5
C10 N1 C8 119.0(7)
C10 N1 H1 120.5
C8 N1 H1 120.5
C1 O1 C7 116.6(7)
C10 O3 C11 120.9(6)

loop_
_geom_bond_atom_site_label_1
_geom_bond_atom_site_label_2
_geom_bond_distance
C1 O1 1.358(11)
C1 C2 1.394(13)
C1 C6 1.401(12)
C2 C3 1.385(12)
C2 H2 0.95
C3 C4 1.396(14)
C3 H3 0.95
C4 C5 1.393(14)
C4 H4 0.95
C5 C6 1.374(13)
C5 H5 0.95
C6 Br1 1.899(9)
C7 O1 1.420(10)
C7 C8 1.546(12)
C7 H7 0.95
C8 N1 1.459(10)
C8 C9 1.504(12)
C8 H8 1
C9 H9A 0.98
C9 H9B 0.98
C9 H9C 0.98
C10 O2 1.224(10)
C10 N1 1.339(11)
C10 O3 1.363(10)
C11 O3 1.483(10)
C11 C13 1.498(13)
C11 C12 1.500(14)
C11 C14 1.536(13)
C12 H12A 0.98
C12 H12B 0.98
C12 H12C 0.98
C13 H13A 0.98
C13 H13B 0.98
C13 H13C 0.98
C14 H14A 0.98
C14 H14B 0.98
C14 H14C 0.98
N1 H1 0.88

loop_
_geom_torsion_atom_site_label_1
_geom_torsion_atom_site_label_2
_geom_torsion_atom_site_label_3
_geom_torsion_atom_site_label_4
_geom_torsion
O1 C1 C2 C3 179.2(9)
C6 C1 C2 C3 0.2(14)
C1 C2 C3 C4 -0.7(14)
C2 C3 C4 C5 0.5(14)
C3 C4 C5 C6 0.2(14)
C4 C5 C6 C1 -0.8(14)
C4 C5 C6 Br1 177.5(7)
O1 C1 C6 C5 -178.6(8)
C2 C1 C6 C5 0.6(13)
O1 C1 C6 Br1 3.1(11)
C2 C1 C6 Br1 -177.7(7)
O1 C7 C8 N1 160.0(7)
O1 C7 C8 C9 -76.5(9)
O2 C10 N1 C8 -4.2(13)
O3 C10 N1 C8 175.3(7)
C9 C8 N1 C10 145.5(8)
C7 C8 N1 C10 -90.5(9)
C2 C1 O1 C7 -11.6(13)
C6 C1 O1 C7 167.5(8)
C8 C7 O1 C1 -176.1(7)
O2 C10 O3 C11 -7.6(13)
N1 C10 O3 C11 173.0(7)
C13 C11 O3 C10 178.9(8)
C12 C11 O3 C10 -62.0(10)
C14 C11 O3 C10 62.6(10)
